data_4344070
loop_
_publ_author_name
'Ouyang, Zhenwu'
'Du, Jingzhen'
'Wang, Lei'
'Kneebone, Jared L.'
'Neidig, Michael L.'
'Deng, Liang'

_publ_section_title
;
 Linear and T-Shaped Iron(I) Complexes Supported by N-Heterocyclic Carbene
 Ligands: Synthesis and Structure Characterization.
;
_journal_issue 17
_journal_name_full 'Inorganic chemistry'
_journal_page_first 8808
_journal_page_last 8816
_journal_paper_doi 10.1021/acs.inorgchem.5b01522
_journal_volume 54
_journal_year 2015
_chemical_formula_moiety 'C46 H60 Br Fe N4'
_chemical_formula_sum 'C46 H60 Br Fe N4'
_chemical_formula_weight 804.74
_chemical_name_systematic
;
 ?
;
_space_group_crystal_system monoclinic
_space_group_IT_number 14
_space_group_name_Hall '-P 2yn'
_space_group_name_H-M_alt 'P 1 21/n 1'
_symmetry_space_group_name_Hall '-P 2yn'
_symmetry_space_group_name_H-M 'P 1 21/n 1'
_atom_sites_solution_hydrogens geom
_atom_sites_solution_primary direct
_audit_creation_date 2014-11-03
_audit_creation_method
;
Olex2 1.2
(compiled 2014.07.22 svn.r2960 for OlexSys, GUI svn.r4862)
;
_cell_angle_alpha 90
_cell_angle_beta 97.585(2)
_cell_angle_gamma 90
_cell_formula_units_Z 4
_cell_length_a 10.4572(7)
_cell_length_b 23.2863(15)
_cell_length_c 17.1202(12)
_cell_measurement_reflns_used 4559
_cell_measurement_temperature 130
_cell_measurement_theta_max 24.53
_cell_measurement_theta_min 2.33
_cell_volume 4132.5(5)
_computing_cell_refinement 'SAINT v7.68A (Bruker, 2009)'
_computing_data_reduction 'SAINT v7.68A (Bruker, 2009)'
_computing_molecular_graphics 'Olex2 (Dolomanov et al., 2009)'
_computing_publication_material 'Olex2 (Dolomanov et al., 2009)'
_computing_structure_refinement 'XL (Sheldrick, 2008)'
_computing_structure_solution 'XS (Sheldrick, 2008)'
_diffrn_ambient_temperature 130
_diffrn_measured_fraction_theta_full 0.999
_diffrn_measured_fraction_theta_max 0.996
_diffrn_measurement_device_type 'Bruker APEX-II CCD'
_diffrn_measurement_method '\f and \w scans'
_diffrn_radiation_monochromator graphite
_diffrn_radiation_type MoK\a
_diffrn_radiation_wavelength 0.71073
_diffrn_reflns_av_R_equivalents 0.0783
_diffrn_reflns_av_unetI/netI 0.0928
_diffrn_reflns_laue_measured_fraction_full 0.999
_diffrn_reflns_laue_measured_fraction_max 0.996
_diffrn_reflns_limit_h_max 14
_diffrn_reflns_limit_h_min -14
_diffrn_reflns_limit_k_max 33
_diffrn_reflns_limit_k_min -31
_diffrn_reflns_limit_l_max 22
_diffrn_reflns_limit_l_min -24
_diffrn_reflns_number 41572
_diffrn_reflns_point_group_measured_fraction_full 0.999
_diffrn_reflns_point_group_measured_fraction_max 0.996
_diffrn_reflns_theta_full 26.000
_diffrn_reflns_theta_max 30.596
_diffrn_reflns_theta_min 1.485
_diffrn_standards_number 0
_exptl_absorpt_coefficient_mu 1.368
_exptl_absorpt_correction_T_max 0.7461
_exptl_absorpt_correction_T_min 0.5581
_exptl_absorpt_correction_type multi-scan
_exptl_absorpt_process_details
'SADABS-2008/1 (Bruker,2008) was used for absorption correction. wR2(int) was 0.1164 before and 0.0497 after correction. The Ratio of minimum to maximum transmission is 0.7480. The \l/2 correction factor is 0.0015.'
_exptl_crystal_colour brown
_exptl_crystal_colour_primary red
_exptl_crystal_density_diffrn 1.293
_exptl_crystal_description block
_exptl_crystal_F_000 1700
_exptl_crystal_size_max 0.35
_exptl_crystal_size_mid 0.1
_exptl_crystal_size_min 0.05
_refine_diff_density_max 1.038
_refine_diff_density_min -1.282
_refine_diff_density_rms 0.091
_refine_ls_extinction_method none
_refine_ls_goodness_of_fit_ref 1.014
_refine_ls_hydrogen_treatment constr
_refine_ls_matrix_type full
_refine_ls_number_parameters 477
_refine_ls_number_reflns 12643
_refine_ls_number_restraints 25
_refine_ls_restrained_S_all 1.066
_refine_ls_R_factor_all 0.1107
_refine_ls_R_factor_gt 0.0549
_refine_ls_shift/su_max 0.003
_refine_ls_shift/su_mean 0.000
_refine_ls_structure_factor_coef Fsqd
_refine_ls_weighting_details 'w=1/[\s^2^(Fo^2^)+(0.0546P)^2^+1.5233P] where P=(Fo^2^+2Fc^2^)/3'
_refine_ls_weighting_scheme calc
_refine_ls_wR_factor_gt 0.1148
_refine_ls_wR_factor_ref 0.1335
_reflns_Friedel_coverage 0.000
_reflns_number_gt 7756
_reflns_number_total 12643
_reflns_threshold_expression 'I > 2\s(I)'
_cod_data_source_file ic5b01522_si_002.cif
_cod_data_source_block 2
_cod_depositor_comments 'Adding full bibliography for 4344069--4344073.cif.'
_cod_database_code 4344070
_shelxl_version_number 2014-3
_shelx_space_group_comment
;
The symmetry employed for this shelxl refinement is uniquely defined
by the following loop, which should always be used as a source of
symmetry information in preference to the above space-group names.
They are only intended as comments.
;
_shelx_estimated_absorpt_t_max 0.935
_shelx_estimated_absorpt_t_min 0.646
_olex2_refinement_description
;
1. Fixed Uiso
 At 1.2 times of:
  All C(H) groups, All C(H,H) groups
 At 1.5 times of:
  All C(H,H,H) groups
2. Rigid bond restraints
 C23, C24
 with sigma for 1-2 distances of 0.005 and sigma for 1-3 distances of 0.005
3. Uiso/Uaniso restraints and constraints
C23 \\sim C24: within 1.7A with sigma of 0.001 and sigma for terminal atoms of
0.002
C21 \\sim C22: within 1.7A with sigma of 0.005 and sigma for terminal atoms of
0.01
Uanis(C22) \\sim Ueq, Uanis(C24) \\sim Ueq: with sigma of 0.005 and sigma for
terminal atoms of 0.01
4.a Secondary CH2 refined with riding coordinates:
 C3(H3A,H3B), C4(H4A,H4B), C11(H11A,H11B), C13(H13A,H13B), C21(H21A,H21B),
 C23(H23A,H23B), C25(H25A,H25B), C26(H26A,H26B), C33(H33A,H33B), C35(H35A,H35B),
  C43(H43A,H43B), C45(H45A,H45B)
4.b Aromatic/amide H refined with riding coordinates:
 C7(H7), C8(H8), C9(H9), C17(H17), C18(H18), C19(H19), C29(H29), C30(H30),
 C31(H31), C39(H39), C40(H40), C41(H41)
4.c Idealised Me refined as rotating group:
 C12(H12A,H12B,H12C), C14(H14A,H14B,H14C), C22(H22A,H22B,H22C), C24(H24A,H24B,
 H24C), C34(H34A,H34B,H34C), C36(H36A,H36B,H36C), C44(H44A,H44B,H44C), C46(H46A,
 H46B,H46C)
;
_olex2_submission_special_instructions 'No special instructions were received'

loop_
_space_group_symop_operation_xyz
'x, y, z'
'-x+1/2, y+1/2, -z+1/2'
'-x, -y, -z'
'x-1/2, -y-1/2, z-1/2'

loop_
_atom_site_label
_atom_site_type_symbol
_atom_site_fract_x
_atom_site_fract_y
_atom_site_fract_z
_atom_site_U_iso_or_equiv
_atom_site_adp_type
_atom_site_occupancy
_atom_site_site_symmetry_order
_atom_site_calc_flag
_atom_site_refinement_flags_posn
_atom_site_refinement_flags_adp
Fe1 Fe 0.07829(4) 0.18272(2) 0.25504(2) 0.01526(9) Uani 1 1 d . .
Br1 Br 0.11477(3) 0.21531(2) 0.38828(2) 0.03002(9) Uani 1 1 d . .
N1 N 0.3293(2) 0.14666(9) 0.19386(14) 0.0178(5) Uani 1 1 d . .
N2 N 0.2625(2) 0.08486(9) 0.27349(13) 0.0176(5) Uani 1 1 d . .
N3 N -0.1941(2) 0.17634(9) 0.16098(13) 0.0178(5) Uani 1 1 d . .
N4 N -0.1134(2) 0.26147(9) 0.16543(13) 0.0174(5) Uani 1 1 d . .
C1 C 0.2267(2) 0.13334(11) 0.23177(15) 0.0154(5) Uani 1 1 d . .
C2 C -0.0849(2) 0.20596(10) 0.18566(15) 0.0144(5) Uani 1 1 d . .
C3 C 0.4447(3) 0.11230(12) 0.22030(18) 0.0234(6) Uani 1 1 d . .
H3A H 0.5062 0.1337 0.2586 0.028 Uiso 1 1 calc R .
H3B H 0.4889 0.1001 0.1753 0.028 Uiso 1 1 calc R .
C4 C 0.3880(3) 0.06156(12) 0.25866(19) 0.0249(6) Uani 1 1 d . .
H4A H 0.3773 0.0280 0.2228 0.030 Uiso 1 1 calc R .
H4B H 0.4418 0.0505 0.3083 0.030 Uiso 1 1 calc R .
C5 C 0.3461(2) 0.19527(11) 0.14543(16) 0.0175(5) Uani 1 1 d . .
C6 C 0.3821(3) 0.24833(12) 0.17965(16) 0.0193(6) Uani 1 1 d . .
C7 C 0.4126(3) 0.29228(13) 0.13006(18) 0.0231(6) Uani 1 1 d . .
H7 H 0.4333 0.3293 0.1514 0.028 Uiso 1 1 calc R .
C8 C 0.4132(3) 0.28295(13) 0.05059(18) 0.0262(7) Uani 1 1 d . .
H8 H 0.4376 0.3130 0.0181 0.031 Uiso 1 1 calc R .
C9 C 0.3784(3) 0.23005(13) 0.01819(18) 0.0253(6) Uani 1 1 d . .
H9 H 0.3788 0.2241 -0.0367 0.030 Uiso 1 1 calc R .
C10 C 0.3431(3) 0.18562(12) 0.06452(17) 0.0210(6) Uani 1 1 d . .
C11 C 0.2992(3) 0.12911(13) 0.02740(18) 0.0290(7) Uani 1 1 d . .
H11A H 0.3300 0.0975 0.0638 0.035 Uiso 1 1 calc R .
H11B H 0.3383 0.1239 -0.0217 0.035 Uiso 1 1 calc R .
C12 C 0.1530(3) 0.12551(15) 0.0084(2) 0.0363(8) Uani 1 1 d . .
H12A H 0.1224 0.1554 -0.0298 0.054 Uiso 1 1 calc GR .
H12B H 0.1137 0.1311 0.0568 0.054 Uiso 1 1 calc GR .
H12C H 0.1288 0.0877 -0.0139 0.054 Uiso 1 1 calc GR .
C13 C 0.3975(3) 0.25628(14) 0.26730(18) 0.0324(7) Uani 1 1 d . .
H13A H 0.3400 0.2286 0.2893 0.039 Uiso 1 1 calc R .
H13B H 0.4872 0.2461 0.2886 0.039 Uiso 1 1 calc R .
C14 C 0.3697(4) 0.31472(15) 0.2968(2) 0.0491(10) Uani 1 1 d . .
H14A H 0.2798 0.3249 0.2785 0.074 Uiso 1 1 calc GR .
H14B H 0.4272 0.3428 0.2767 0.074 Uiso 1 1 calc GR .
H14C H 0.3839 0.3148 0.3545 0.074 Uiso 1 1 calc GR .
C15 C 0.1780(2) 0.04721(11) 0.30965(16) 0.0172(5) Uani 1 1 d . .
C16 C 0.0866(3) 0.01499(11) 0.26149(17) 0.0198(6) Uani 1 1 d . .
C17 C 0.0167(3) -0.02609(12) 0.29753(19) 0.0261(7) Uani 1 1 d . .
H17 H -0.0462 -0.0486 0.2661 0.031 Uiso 1 1 calc R .
C18 C 0.0370(3) -0.03454(13) 0.37737(19) 0.0281(7) Uani 1 1 d . .
H18 H -0.0108 -0.0630 0.4008 0.034 Uiso 1 1 calc R .
C19 C 0.1267(3) -0.00180(12) 0.42370(18) 0.0273(7) Uani 1 1 d . .
H19 H 0.1387 -0.0075 0.4791 0.033 Uiso 1 1 calc R .
C20 C 0.2002(3) 0.03940(12) 0.39110(17) 0.0214(6) Uani 1 1 d . .
C21 C 0.3007(3) 0.07412(14) 0.44166(18) 0.0315(7) Uani 1 1 d . .
H21A H 0.3860 0.0566 0.4382 0.038 Uiso 1 1 calc R .
H21B H 0.3017 0.1132 0.4190 0.038 Uiso 1 1 calc R .
C22 C 0.2852(5) 0.0797(2) 0.5262(2) 0.0689(13) Uani 1 1 d . U
H22A H 0.1993 0.0950 0.5310 0.103 Uiso 1 1 calc GR .
H22B H 0.3510 0.1059 0.5520 0.103 Uiso 1 1 calc GR .
H22C H 0.2950 0.0419 0.5515 0.103 Uiso 1 1 calc GR .
C23 C 0.0628(4) 0.02260(14) 0.17370(19) 0.0384(8) Uani 1 1 d . U
H23A H -0.0316 0.0252 0.1579 0.046 Uiso 1 1 calc R .
H23B H 0.1005 0.0598 0.1607 0.046 Uiso 1 1 calc R .
C24 C 0.1119(5) -0.02073(19) 0.1268(2) 0.0729(10) Uani 1 1 d . U
H24A H 0.0910 -0.0109 0.0709 0.109 Uiso 1 1 calc GR .
H24B H 0.0726 -0.0578 0.1368 0.109 Uiso 1 1 calc GR .
H24C H 0.2057 -0.0233 0.1404 0.109 Uiso 1 1 calc GR .
C25 C -0.3039(3) 0.21386(12) 0.13215(18) 0.0227(6) Uani 1 1 d . .
H25A H -0.3598 0.2210 0.1735 0.027 Uiso 1 1 calc R .
H25B H -0.3563 0.1975 0.0851 0.027 Uiso 1 1 calc R .
C26 C -0.2354(3) 0.26744(12) 0.11234(18) 0.0216(6) Uani 1 1 d . .
H26A H -0.2210 0.2681 0.0563 0.026 Uiso 1 1 calc R .
H26B H -0.2830 0.3024 0.1243 0.026 Uiso 1 1 calc R .
C27 C -0.2204(2) 0.11633(11) 0.16438(17) 0.0188(6) Uani 1 1 d . .
C28 C -0.2335(3) 0.09008(12) 0.23679(17) 0.0218(6) Uani 1 1 d . .
C29 C -0.2761(3) 0.03307(13) 0.2339(2) 0.0310(7) Uani 1 1 d . .
H29 H -0.2847 0.0135 0.2816 0.037 Uiso 1 1 calc R .
C30 C -0.3059(3) 0.00470(13) 0.1632(2) 0.0358(8) Uani 1 1 d . .
H30 H -0.3377 -0.0335 0.1629 0.043 Uiso 1 1 calc R .
C31 C -0.2903(3) 0.03072(13) 0.0932(2) 0.0326(7) Uani 1 1 d . .
H31 H -0.3095 0.0102 0.0451 0.039 Uiso 1 1 calc R .
C32 C -0.2464(3) 0.08730(13) 0.09260(18) 0.0243(6) Uani 1 1 d . .
C33 C -0.2266(3) 0.11478(15) 0.01507(18) 0.0311(7) Uani 1 1 d . .
H33A H -0.1583 0.0934 -0.0077 0.037 Uiso 1 1 calc R .
H33B H -0.1957 0.1546 0.0252 0.037 Uiso 1 1 calc R .
C34 C -0.3479(3) 0.11610(17) -0.0452(2) 0.0431(9) Uani 1 1 d . .
H34A H -0.3291 0.1358 -0.0930 0.065 Uiso 1 1 calc GR .
H34B H -0.4165 0.1366 -0.0230 0.065 Uiso 1 1 calc GR .
H34C H -0.3760 0.0767 -0.0583 0.065 Uiso 1 1 calc GR .
C35 C -0.2037(3) 0.12296(14) 0.31187(17) 0.0297(7) Uani 1 1 d . .
H35A H -0.2578 0.1580 0.3082 0.036 Uiso 1 1 calc R .
H35B H -0.1125 0.1354 0.3170 0.036 Uiso 1 1 calc R .
C36 C -0.2246(4) 0.09084(17) 0.3861(2) 0.0452(9) Uani 1 1 d . .
H36A H -0.3161 0.0809 0.3839 0.068 Uiso 1 1 calc GR .
H36B H -0.1985 0.1152 0.4321 0.068 Uiso 1 1 calc GR .
H36C H -0.1728 0.0556 0.3902 0.068 Uiso 1 1 calc GR .
C37 C -0.0255(2) 0.30898(11) 0.17168(16) 0.0160(5) Uani 1 1 d . .
C38 C -0.0294(3) 0.34762(11) 0.23339(16) 0.0187(6) Uani 1 1 d . .
C39 C 0.0457(3) 0.39680(12) 0.23421(18) 0.0233(6) Uani 1 1 d . .
H39 H 0.0445 0.4240 0.2755 0.028 Uiso 1 1 calc R .
C40 C 0.1228(3) 0.40681(12) 0.17543(19) 0.0259(7) Uani 1 1 d . .
H40 H 0.1732 0.4408 0.1766 0.031 Uiso 1 1 calc R .
C41 C 0.1264(3) 0.36781(12) 0.11587(17) 0.0216(6) Uani 1 1 d . .
H41 H 0.1802 0.3749 0.0763 0.026 Uiso 1 1 calc R .
C42 C 0.0521(2) 0.31782(11) 0.11244(16) 0.0176(5) Uani 1 1 d . .
C43 C 0.0604(3) 0.27494(12) 0.04749(17) 0.0220(6) Uani 1 1 d . .
H43A H 0.1500 0.2604 0.0518 0.026 Uiso 1 1 calc R .
H43B H 0.0038 0.2420 0.0555 0.026 Uiso 1 1 calc R .
C44 C 0.0229(4) 0.29786(16) -0.03456(19) 0.0438(9) Uani 1 1 d . .
H44A H 0.0455 0.2697 -0.0730 0.066 Uiso 1 1 calc GR .
H44B H 0.0690 0.3339 -0.0408 0.066 Uiso 1 1 calc GR .
H44C H -0.0703 0.3049 -0.0433 0.066 Uiso 1 1 calc GR .
C45 C -0.1097(3) 0.33717(13) 0.29894(17) 0.0253(6) Uani 1 1 d . .
H45A H -0.0746 0.3609 0.3448 0.030 Uiso 1 1 calc R .
H45B H -0.0999 0.2964 0.3151 0.030 Uiso 1 1 calc R .
C46 C -0.2527(3) 0.35024(16) 0.2792(2) 0.0387(8) Uani 1 1 d . .
H46A H -0.2945 0.3195 0.2460 0.058 Uiso 1 1 calc GR .
H46B H -0.2639 0.3868 0.2508 0.058 Uiso 1 1 calc GR .
H46C H -0.2920 0.3528 0.3279 0.058 Uiso 1 1 calc GR .

loop_
_atom_site_aniso_label
_atom_site_aniso_U_11
_atom_site_aniso_U_22
_atom_site_aniso_U_33
_atom_site_aniso_U_23
_atom_site_aniso_U_13
_atom_site_aniso_U_12
Fe1 0.01337(18) 0.01633(18) 0.01606(18) 0.00107(15) 0.00187(14) 0.00261(15)
Br1 0.02817(16) 0.0435(2) 0.01808(14) -0.00598(14) 0.00200(11) 0.00636(14)
N1 0.0135(11) 0.0175(11) 0.0233(12) 0.0055(9) 0.0064(9) 0.0036(9)
N2 0.0139(11) 0.0153(11) 0.0244(12) 0.0049(9) 0.0053(9) 0.0024(9)
N3 0.0123(10) 0.0157(11) 0.0247(12) 0.0023(9) -0.0006(9) 0.0006(9)
N4 0.0110(10) 0.0167(11) 0.0236(12) 0.0041(10) -0.0009(9) 0.0004(9)
C1 0.0145(12) 0.0158(12) 0.0159(13) 0.0010(10) 0.0017(10) 0.0006(10)
C2 0.0160(13) 0.0147(12) 0.0133(12) -0.0016(10) 0.0044(10) 0.0003(10)
C3 0.0140(13) 0.0241(15) 0.0330(16) 0.0108(13) 0.0066(12) 0.0059(11)
C4 0.0176(14) 0.0209(14) 0.0380(17) 0.0111(13) 0.0099(12) 0.0086(11)
C5 0.0120(12) 0.0179(13) 0.0233(14) 0.0053(11) 0.0047(10) 0.0032(10)
C6 0.0146(13) 0.0224(14) 0.0207(14) 0.0033(11) 0.0018(11) 0.0014(11)
C7 0.0185(14) 0.0218(15) 0.0294(16) 0.0054(12) 0.0045(12) 0.0000(11)
C8 0.0208(14) 0.0293(16) 0.0301(16) 0.0135(14) 0.0087(12) 0.0030(13)
C9 0.0240(15) 0.0330(17) 0.0198(14) 0.0057(12) 0.0070(12) 0.0079(13)
C10 0.0157(13) 0.0254(15) 0.0229(14) 0.0033(12) 0.0057(11) 0.0049(12)
C11 0.0321(17) 0.0304(16) 0.0260(16) -0.0021(13) 0.0102(13) 0.0059(14)
C12 0.0340(18) 0.0352(18) 0.039(2) -0.0075(16) 0.0033(15) -0.0070(15)
C13 0.0434(19) 0.0305(17) 0.0232(15) 0.0010(14) 0.0045(14) -0.0057(15)
C14 0.081(3) 0.0338(19) 0.033(2) -0.0031(16) 0.009(2) 0.013(2)
C15 0.0129(12) 0.0135(12) 0.0261(14) 0.0034(11) 0.0060(11) 0.0024(10)
C16 0.0189(13) 0.0152(12) 0.0256(15) 0.0002(11) 0.0043(11) 0.0029(11)
C17 0.0213(15) 0.0178(14) 0.0387(18) -0.0025(13) 0.0021(13) -0.0049(12)
C18 0.0265(16) 0.0233(15) 0.0370(18) 0.0048(13) 0.0132(14) -0.0030(13)
C19 0.0341(17) 0.0237(15) 0.0253(16) 0.0073(13) 0.0085(13) -0.0026(13)
C20 0.0201(14) 0.0203(14) 0.0237(14) 0.0041(12) 0.0018(11) 0.0004(11)
C21 0.0364(18) 0.0299(16) 0.0257(16) 0.0064(13) -0.0052(14) -0.0099(14)
C22 0.077(3) 0.080(3) 0.050(2) -0.013(2) 0.008(2) -0.031(3)
C23 0.057(2) 0.0317(16) 0.0254(15) -0.0013(13) 0.0022(14) 0.0107(15)
C24 0.118(2) 0.0604(19) 0.0383(17) -0.0054(16) 0.0035(18) 0.0249(19)
C25 0.0132(13) 0.0204(14) 0.0328(16) 0.0044(12) -0.0032(11) 0.0033(11)
C26 0.0157(13) 0.0177(13) 0.0299(15) 0.0059(12) -0.0028(11) 0.0012(11)
C27 0.0116(12) 0.0157(13) 0.0286(15) -0.0004(11) 0.0008(11) 0.0003(10)
C28 0.0140(13) 0.0208(14) 0.0302(16) 0.0055(12) 0.0009(11) 0.0023(11)
C29 0.0232(16) 0.0236(15) 0.046(2) 0.0145(15) 0.0044(14) 0.0020(13)
C30 0.0320(18) 0.0163(15) 0.058(2) -0.0001(15) 0.0003(16) -0.0008(13)
C31 0.0298(17) 0.0234(16) 0.043(2) -0.0097(15) -0.0015(15) 0.0017(13)
C32 0.0155(13) 0.0259(15) 0.0303(16) -0.0024(13) -0.0013(12) 0.0045(12)
C33 0.0272(16) 0.0396(19) 0.0274(16) -0.0084(15) 0.0064(13) 0.0000(14)
C34 0.0362(19) 0.061(2) 0.0306(19) -0.0029(18) 0.0006(15) -0.0034(18)
C35 0.0260(16) 0.0383(18) 0.0241(15) 0.0057(14) 0.0003(13) -0.0080(14)
C36 0.054(2) 0.052(2) 0.0319(19) 0.0072(17) 0.0147(18) -0.0007(19)
C37 0.0133(12) 0.0127(12) 0.0210(13) 0.0040(10) -0.0016(10) 0.0013(10)
C38 0.0178(13) 0.0186(13) 0.0189(13) 0.0028(11) -0.0007(11) 0.0047(11)
C39 0.0259(15) 0.0162(13) 0.0276(15) -0.0040(12) 0.0024(12) 0.0002(12)
C40 0.0237(15) 0.0154(14) 0.0386(18) 0.0009(13) 0.0041(13) -0.0039(12)
C41 0.0174(14) 0.0216(14) 0.0267(15) 0.0078(12) 0.0066(11) 0.0015(11)
C42 0.0154(13) 0.0148(12) 0.0218(13) 0.0015(11) 0.0003(10) 0.0025(11)
C43 0.0200(14) 0.0220(14) 0.0249(14) 0.0001(12) 0.0065(11) 0.0026(11)
C44 0.070(3) 0.040(2) 0.0204(16) -0.0012(15) 0.0022(17) 0.0035(19)
C45 0.0302(16) 0.0227(14) 0.0236(15) 0.0022(12) 0.0064(12) 0.0050(13)
C46 0.0275(17) 0.054(2) 0.0369(19) -0.0150(17) 0.0122(15) -0.0003(16)

loop_
_atom_type_symbol
_atom_type_description
_atom_type_scat_dispersion_real
_atom_type_scat_dispersion_imag
_atom_type_scat_source
C C 0.0033 0.0016 'International Tables Vol C Tables 4.2.6.8 and 6.1.1.4'
H H 0.0000 0.0000 'International Tables Vol C Tables 4.2.6.8 and 6.1.1.4'
Br Br -0.2901 2.4595 'International Tables Vol C Tables 4.2.6.8 and 6.1.1.4'
Fe Fe 0.3463 0.8444 'International Tables Vol C Tables 4.2.6.8 and 6.1.1.4'
N N 0.0061 0.0033 'International Tables Vol C Tables 4.2.6.8 and 6.1.1.4'

loop_
_geom_angle_atom_site_label_1
_geom_angle_atom_site_label_2
_geom_angle_atom_site_label_3
_geom_angle
C1 Fe1 Br1 109.92(7)
C1 Fe1 C2 130.55(10)
C2 Fe1 Br1 119.53(7)
C1 N1 C3 113.4(2)
C1 N1 C5 128.5(2)
C5 N1 C3 116.9(2)
C1 N2 C4 113.9(2)
C1 N2 C15 126.0(2)
C15 N2 C4 117.4(2)
C2 N3 C25 112.9(2)
C2 N3 C27 130.2(2)
C27 N3 C25 116.6(2)
C2 N4 C26 112.9(2)
C2 N4 C37 126.7(2)
C37 N4 C26 117.9(2)
N1 C1 Fe1 129.88(19)
N1 C1 N2 105.0(2)
N2 C1 Fe1 122.38(19)
N3 C2 Fe1 131.27(19)
N3 C2 N4 104.9(2)
N4 C2 Fe1 122.93(18)
N1 C3 C4 101.9(2)
N2 C4 C3 101.3(2)
C6 C5 N1 120.3(2)
C6 C5 C10 121.8(3)
C10 C5 N1 117.3(2)
C5 C6 C13 121.1(3)
C7 C6 C5 117.7(3)
C7 C6 C13 121.1(3)
C8 C7 C6 121.1(3)
C7 C8 C9 120.1(3)
C8 C9 C10 120.9(3)
C5 C10 C11 121.6(3)
C9 C10 C5 118.3(3)
C9 C10 C11 120.1(3)
C10 C11 C12 112.3(2)
C14 C13 C6 116.8(3)
C16 C15 N2 119.0(2)
C20 C15 N2 118.6(2)
C20 C15 C16 122.1(2)
C15 C16 C17 117.7(3)
C15 C16 C23 122.6(3)
C17 C16 C23 119.7(3)
C18 C17 C16 121.2(3)
C17 C18 C19 120.0(3)
C18 C19 C20 121.4(3)
C15 C20 C21 121.1(2)
C19 C20 C15 117.6(3)
C19 C20 C21 121.3(3)
C22 C21 C20 116.7(3)
C24 C23 C16 117.1(3)
N3 C25 C26 101.2(2)
N4 C26 C25 100.5(2)
C28 C27 N3 120.3(2)
C32 C27 N3 117.0(3)
C32 C27 C28 122.4(3)
C27 C28 C35 120.2(3)
C29 C28 C27 116.7(3)
C29 C28 C35 123.1(3)
C30 C29 C28 121.3(3)
C31 C30 C29 121.1(3)
C30 C31 C32 120.0(3)
C27 C32 C33 122.3(3)
C31 C32 C27 118.4(3)
C31 C32 C33 119.3(3)
C32 C33 C34 113.8(3)
C28 C35 C36 115.6(3)
C38 C37 N4 118.2(2)
C38 C37 C42 122.3(2)
C42 C37 N4 119.2(2)
C37 C38 C45 122.4(2)
C39 C38 C37 117.9(3)
C39 C38 C45 119.7(3)
C38 C39 C40 120.8(3)
C41 C40 C39 120.2(3)
C40 C41 C42 120.9(3)
C37 C42 C41 117.8(3)
C37 C42 C43 122.3(2)
C41 C42 C43 119.9(3)
C44 C43 C42 114.9(2)
C38 C45 C46 115.5(3)

loop_
_geom_bond_atom_site_label_1
_geom_bond_atom_site_label_2
_geom_bond_distance
Fe1 Br1 2.3865(5)
Fe1 C1 2.013(3)
Fe1 C2 2.020(3)
N1 C1 1.361(3)
N1 C3 1.469(3)
N1 C5 1.428(3)
N2 C1 1.362(3)
N2 C4 1.473(3)
N2 C15 1.441(3)
N3 C2 1.353(3)
N3 C25 1.475(3)
N3 C27 1.427(3)
N4 C2 1.361(3)
N4 C26 1.472(3)
N4 C37 1.433(3)
C3 C4 1.510(4)
C5 C6 1.397(4)
C5 C10 1.399(4)
C6 C7 1.393(4)
C6 C13 1.500(4)
C7 C8 1.379(4)
C8 C9 1.380(4)
C9 C10 1.383(4)
C10 C11 1.507(4)
C11 C12 1.522(4)
C13 C14 1.493(5)
C15 C16 1.396(4)
C15 C20 1.395(4)
C16 C17 1.396(4)
C16 C23 1.501(4)
C17 C18 1.370(4)
C18 C19 1.376(4)
C19 C20 1.391(4)
C20 C21 1.506(4)
C21 C22 1.484(5)
C23 C24 1.427(5)
C25 C26 1.500(4)
C27 C28 1.405(4)
C27 C32 1.397(4)
C28 C29 1.399(4)
C28 C35 1.493(4)
C29 C30 1.378(5)
C30 C31 1.372(5)
C31 C32 1.396(4)
C32 C33 1.512(4)
C33 C34 1.527(4)
C35 C36 1.515(4)
C37 C38 1.392(4)
C37 C42 1.396(4)
C38 C39 1.388(4)
C38 C45 1.507(4)
C39 C40 1.390(4)
C40 C41 1.370(4)
C41 C42 1.396(4)
C42 C43 1.505(4)
C43 C44 1.505(4)
C45 C46 1.521(4)

loop_
_geom_torsion_atom_site_label_1
_geom_torsion_atom_site_label_2
_geom_torsion_atom_site_label_3
_geom_torsion_atom_site_label_4
_geom_torsion
N1 C3 C4 N2 -19.8(3)
N1 C5 C6 C7 172.2(2)
N1 C5 C6 C13 -3.0(4)
N1 C5 C10 C9 -170.3(2)
N1 C5 C10 C11 11.4(4)
N2 C15 C16 C17 172.5(2)
N2 C15 C16 C23 -6.8(4)
N2 C15 C20 C19 -173.1(2)
N2 C15 C20 C21 6.5(4)
N3 C25 C26 N4 -25.4(3)
N3 C27 C28 C29 171.7(2)
N3 C27 C28 C35 -7.7(4)
N3 C27 C32 C31 -171.0(2)
N3 C27 C32 C33 9.9(4)
N4 C37 C38 C39 -173.1(2)
N4 C37 C38 C45 8.0(4)
N4 C37 C42 C41 173.2(2)
N4 C37 C42 C43 -8.4(4)
C1 N1 C3 C4 19.5(3)
C1 N1 C5 C6 79.2(4)
C1 N1 C5 C10 -109.6(3)
C1 N2 C4 C3 16.5(3)
C1 N2 C15 C16 67.7(3)
C1 N2 C15 C20 -119.4(3)
C2 N3 C25 C26 21.9(3)
C2 N3 C27 C28 72.1(4)
C2 N3 C27 C32 -114.9(3)
C2 N4 C26 C25 24.5(3)
C2 N4 C37 C38 -103.5(3)
C2 N4 C37 C42 82.1(3)
C3 N1 C1 Fe1 151.6(2)
C3 N1 C1 N2 -9.7(3)
C3 N1 C5 C6 -87.0(3)
C3 N1 C5 C10 84.2(3)
C4 N2 C1 Fe1 -168.07(19)
C4 N2 C1 N1 -5.0(3)
C4 N2 C15 C16 -92.4(3)
C4 N2 C15 C20 80.4(3)
C5 N1 C1 Fe1 -15.0(4)
C5 N1 C1 N2 -176.3(3)
C5 N1 C3 C4 -172.2(2)
C5 C6 C7 C8 -3.0(4)
C5 C6 C13 C14 -149.9(3)
C5 C10 C11 C12 83.6(3)
C6 C5 C10 C9 0.8(4)
C6 C5 C10 C11 -177.5(3)
C6 C7 C8 C9 2.5(4)
C7 C6 C13 C14 35.0(4)
C7 C8 C9 C10 -0.3(4)
C8 C9 C10 C5 -1.4(4)
C8 C9 C10 C11 177.0(3)
C9 C10 C11 C12 -94.7(3)
C10 C5 C6 C7 1.4(4)
C10 C5 C6 C13 -173.9(3)
C13 C6 C7 C8 172.2(3)
C15 N2 C1 Fe1 31.1(4)
C15 N2 C1 N1 -165.8(2)
C15 N2 C4 C3 179.1(2)
C15 C16 C17 C18 -0.1(4)
C15 C16 C23 C24 105.3(4)
C15 C20 C21 C22 157.5(3)
C16 C15 C20 C19 -0.5(4)
C16 C15 C20 C21 179.1(3)
C16 C17 C18 C19 0.7(5)
C17 C16 C23 C24 -74.0(5)
C17 C18 C19 C20 -1.4(5)
C18 C19 C20 C15 1.2(4)
C18 C19 C20 C21 -178.4(3)
C19 C20 C21 C22 -22.9(5)
C20 C15 C16 C17 -0.1(4)
C20 C15 C16 C23 -179.4(3)
C23 C16 C17 C18 179.3(3)
C25 N3 C2 Fe1 162.0(2)
C25 N3 C2 N4 -7.2(3)
C25 N3 C27 C28 -102.3(3)
C25 N3 C27 C32 70.7(3)
C26 N4 C2 Fe1 178.06(18)
C26 N4 C2 N3 -11.6(3)
C26 N4 C37 C38 95.7(3)
C26 N4 C37 C42 -78.7(3)
C27 N3 C2 Fe1 -12.6(4)
C27 N3 C2 N4 178.2(3)
C27 N3 C25 C26 -162.7(2)
C27 C28 C29 C30 -1.2(4)
C27 C28 C35 C36 178.4(3)
C27 C32 C33 C34 -122.6(3)
C28 C27 C32 C31 1.8(4)
C28 C27 C32 C33 -177.2(3)
C28 C29 C30 C31 2.4(5)
C29 C28 C35 C36 -1.0(4)
C29 C30 C31 C32 -1.4(5)
C30 C31 C32 C27 -0.6(4)
C30 C31 C32 C33 178.4(3)
C31 C32 C33 C34 58.4(4)
C32 C27 C28 C29 -0.9(4)
C32 C27 C28 C35 179.6(3)
C35 C28 C29 C30 178.3(3)
C37 N4 C2 Fe1 16.5(4)
C37 N4 C2 N3 -173.2(2)
C37 N4 C26 C25 -172.1(2)
C37 C38 C39 C40 -0.4(4)
C37 C38 C45 C46 -79.1(3)
C37 C42 C43 C44 121.5(3)
C38 C37 C42 C41 -0.8(4)
C38 C37 C42 C43 177.5(2)
C38 C39 C40 C41 -0.5(4)
C39 C38 C45 C46 102.0(3)
C39 C40 C41 C42 0.7(4)
C40 C41 C42 C37 -0.1(4)
C40 C41 C42 C43 -178.5(3)
C41 C42 C43 C44 -60.2(4)
C42 C37 C38 C39 1.1(4)
C42 C37 C38 C45 -177.8(2)
C45 C38 C39 C40 178.6(3)
